data_8100396
loop_
_publ_author_name
'Easton, C. J.'
'Hughes, C. M. M.'
'Tiekink, E. R. T.'

_publ_section_title
;
Crystal structure of 3-(2,6-dichlorophenyl)-6,7-dihydro-4H-pyrano
[3,4-d]isoxazol-4-one, C~12~H~7~Cl~2~NO~3~
;
_journal_issue 3
_journal_name_full 'Zeitschrift f\"ur Kristallographie - New Crystal Structures'
_journal_page_first 363
_journal_page_last 364
_journal_volume 218
_journal_year 2003
_chemical_formula_moiety 'C12 H7 Cl2 N O3'
_chemical_formula_structural 'C12 H7 Cl2 N O3 '
_chemical_formula_sum 'C12 H7 Cl2 N O3'
_chemical_formula_weight 284.10
_space_group_IT_number 14
_symmetry_cell_setting monoclinic
_symmetry_space_group_name_Hall '-P 2ybc'
_symmetry_space_group_name_H-M 'P 1 21/c 1'
_cell_angle_alpha 90
_cell_angle_beta 99.736(5)
_cell_angle_gamma 90
_cell_formula_units_Z 4
_cell_length_a 13.518(1)
_cell_length_b 5.987(1)
_cell_length_c 14.3838(8)
_cell_measurement_temperature 293
_cell_volume 1147.4(2)
_diffrn_ambient_temperature 293
_exptl_crystal_density_diffrn 1.645
_cod_original_sg_symbol_H-M 'P 21/c'
_cod_database_code 8100396

loop_
_symmetry_equiv_pos_as_xyz
'  +x,  +y,  +z'
'  -x,1/2+y,1/2-z'
'  -x,  -y,  -z'
'  +x,1/2-y,1/2+z'

loop_
_atom_site_label
_atom_site_type_symbol
_atom_site_fract_x
_atom_site_fract_y
_atom_site_fract_z
_atom_site_U_iso_or_equiv
_atom_site_adp_type
_atom_site_occupancy
_atom_site_symmetry_multiplicity
_atom_site_calc_flag
_atom_site_refinement_flags
_atom_site_disorder_assembly
_atom_site_disorder_group
Cl92 Cl 0.91051(5) 0.02744(11) 0.76186(4) 0.0652(2) Uani 1 4 d . . .
Cl96 Cl 0.70748(5) 0.73477(11) 0.60699(4) 0.05888(19) Uani 1 4 d . . .
O2 O 0.58991(11) 0.1473(3) 0.65077(10) 0.0503(4) Uani 1 4 d . . .
O3 O 0.53830(11) 0.0908(3) 0.78439(10) 0.0523(4) Uani 1 4 d . . .
O7 O 0.75279(12) 0.5161(3) 0.90283(10) 0.0513(4) Uani 1 4 d . . .
N8 N 0.81301(14) 0.5330(3) 0.83095(13) 0.0504(4) Uani 1 4 d . . .
C1 C 0.68317(13) 0.3053(3) 0.78614(12) 0.0350(4) Uani 1 4 d . . .
C2 C 0.60377(14) 0.1746(4) 0.73389(13) 0.0395(4) Uani 1 4 d . . .
C4 C 0.56397(18) 0.0885(5) 0.88639(16) 0.0569(6) Uani 1 4 d . . .
H4a H 0.6155 -0.0232 0.9051 0.068 Uiso 1 4 calc R . .
H4b H 0.5052 0.0454 0.9127 0.068 Uiso 1 4 calc R . .
C5 C 0.60093(16) 0.3098(4) 0.92674(14) 0.0509(5) Uani 1 4 d . . .
H5a H 0.5468 0.4182 0.9194 0.061 Uiso 1 4 calc R . .
H5b H 0.6286 0.2959 0.9932 0.061 Uiso 1 4 calc R . .
C6 C 0.67846(15) 0.3770(4) 0.87302(13) 0.0405(4) Uani 1 4 d . . .
C9 C 0.76957(14) 0.4076(3) 0.76331(13) 0.0367(4) Uani 1 4 d . . .
C91 C 0.81455(13) 0.3821(3) 0.67830(13) 0.0359(4) Uani 1 4 d . . .
C92 C 0.88096(14) 0.2113(3) 0.67078(14) 0.0413(4) Uani 1 4 d . . .
C93 C 0.92506(16) 0.1856(4) 0.59241(16) 0.0489(5) Uani 1 4 d . . .
H93 H 0.9702 0.0698 0.5890 0.059 Uiso 1 4 calc R . .
C94 C 0.90177(16) 0.3321(4) 0.51977(16) 0.0513(5) Uani 1 4 d . . .
H94 H 0.9313 0.3153 0.4663 0.062 Uiso 1 4 calc R . .
C95 C 0.83623(16) 0.5024(4) 0.52361(15) 0.0490(5) Uani 1 4 d . . .
H95 H 0.8213 0.6020 0.4736 0.059 Uiso 1 4 calc R . .
C96 C 0.79239(14) 0.5251(3) 0.60253(14) 0.0410(4) Uani 1 4 d . . .

loop_
_atom_site_aniso_label
_atom_site_aniso_U_11
_atom_site_aniso_U_22
_atom_site_aniso_U_33
_atom_site_aniso_U_23
_atom_site_aniso_U_13
_atom_site_aniso_U_12
Cl92 0.0767(4) 0.0593(4) 0.0596(4) 0.0163(3) 0.0119(3) 0.0233(3)
Cl96 0.0573(3) 0.0580(4) 0.0627(4) 0.0152(3) 0.0138(3) 0.0176(3)
O2 0.0467(8) 0.0645(10) 0.0403(7) -0.0111(7) 0.0093(6) -0.0097(7)
O3 0.0410(8) 0.0708(10) 0.0478(8) -0.0011(7) 0.0148(6) -0.0142(7)
O7 0.0580(9) 0.0557(9) 0.0400(8) -0.0103(7) 0.0084(6) -0.0086(8)
N8 0.0521(11) 0.0551(11) 0.0449(9) -0.0050(8) 0.0106(8) -0.0131(9)
C1 0.0327(9) 0.0392(10) 0.0337(9) -0.0002(7) 0.0076(7) 0.0016(8)
C2 0.0333(9) 0.0444(11) 0.0418(10) -0.0026(8) 0.0095(8) 0.0000(8)
C4 0.0526(13) 0.0759(17) 0.0455(11) 0.0091(11) 0.0176(10) -0.0112(12)
C5 0.0463(12) 0.0724(15) 0.0361(10) 0.0009(10) 0.0134(9) 0.0096(11)
C6 0.0400(10) 0.0452(11) 0.0357(9) -0.0021(8) 0.0043(8) 0.0051(9)
C9 0.0342(9) 0.0379(10) 0.0378(9) 0.0014(8) 0.0054(7) -0.0011(8)
C91 0.0306(9) 0.0392(10) 0.0382(9) 0.0012(8) 0.0061(7) -0.0050(8)
C92 0.0359(10) 0.0423(11) 0.0447(10) 0.0015(8) 0.0042(8) -0.0009(8)
C93 0.0405(10) 0.0549(13) 0.0529(12) -0.0054(10) 0.0122(9) 0.0039(10)
C94 0.0461(12) 0.0640(14) 0.0470(11) -0.0037(10) 0.0173(9) -0.0056(11)
C95 0.0461(11) 0.0583(13) 0.0440(11) 0.0110(10) 0.0120(9) -0.0052(10)
C96 0.0341(9) 0.0437(11) 0.0450(10) 0.0060(8) 0.0062(8) -0.0017(8)

loop_
_geom_bond_atom_site_label_1
_geom_bond_atom_site_label_2
_geom_bond_distance
_geom_bond_site_symmetry_2
_geom_bond_publ_flag
Cl92 C92 1.706(2) . ?
Cl96 C96 1.710(2) . ?
O2 C2 1.190(2) . ?
O3 C2 1.334(2) . ?
O3 C4 1.449(3) . ?
O7 C6 1.320(3) . ?
O7 N8 1.424(2) . ?
N8 C9 1.289(3) . ?
C1 C6 1.333(3) . ?
C1 C9 1.406(3) . ?
C1 C2 1.434(3) . ?
C4 C5 1.498(4) . ?
C4 H4A 0.9700 . ?
C4 H4B 0.9700 . ?
C5 C6 1.460(3) . ?
C5 H5A 0.9700 . ?
C5 H5B 0.9700 . ?
C9 C91 1.463(3) . ?
C91 C96 1.378(3) . ?
C91 C92 1.377(3) . ?
C92 C93 1.370(3) . ?
C93 C94 1.360(3) . ?
C93 H93 0.9300 . ?
C94 C95 1.358(3) . ?
C94 H94 0.9300 . ?
C95 C96 1.373(3) . ?
C95 H95 0.9300 . ?

loop_
_cod_related_entry_id
_cod_related_entry_database
_cod_related_entry_code
1 ChemSpider 9208554
